data_1511514
loop_
_publ_author_name
'Rogl, P.'

_publ_section_title
;
 The crystal structure of Sc2 Ru5 B4
;
_journal_name_full 'Journal of Solid State Chemistry'
_journal_page_first 262
_journal_page_last 269
_journal_paper_doi 10.1016/0022-4596(84)90276-7
_journal_volume 55
_journal_year 1984
_chemical_formula_sum 'B4 Ru5 Sc2'
_chemical_name_systematic 'Ru5 Sc2 B4'
_space_group_IT_number 10
_symmetry_space_group_name_Hall '-P 2y'
_symmetry_space_group_name_H-M 'P 1 2/m 1'
_cell_angle_alpha 90
_cell_angle_beta 90.01
_cell_angle_gamma 90
_cell_formula_units_Z 2
_cell_length_a 8.4859
_cell_length_b 3.0001
_cell_length_c 9.9833
_cell_volume 254.160
_citation_journal_id_ASTM JSSCBI
_cod_data_source_file boron4-x_144.cif
_cod_data_source_block B4Ru5Sc2
_cod_original_cell_volume 254.1603
_cod_database_code 1511514

loop_
_symmetry_equiv_pos_as_xyz
x,y,z
-x,y,-z
-x,-y,-z
x,-y,z

loop_
_atom_site_label
_atom_site_type_symbol
_atom_site_fract_x
_atom_site_fract_y
_atom_site_fract_z
_atom_site_occupancy
_atom_site_U_iso_or_equiv
Ru2 Ru 0.5 0 0 1 0.0
Ru1 Ru 0 0 0.5 1 0.0
B2 B 0.4686 0.5 0.4107 1 0.0
B4 B 0.966 0.5 0.0903 1 0.0
Sc1 Sc 0.1582 0.5 0.3178 1 0.0
Ru5 Ru 0.4044 0 0.2619 0.98 0.0
B3 B 0.8462 0.5 0.4011 1 0.0
Ru4 Ru 0.6603 0 0.4526 0.97 0.0
Sc2 Sc 0.6577 0.5 0.1814 1 0.0
Ru3 Ru 0.1606 0 0.0477 1 0.0
B1 B 0.3493 0.5 0.103 1 0.0
Ru6 Ru 0.9041 0 0.2385 1 0.0
